data_7063592
loop_
_publ_author_name
'Short, Jonathan I.'
'Rushbridge, Elizabeth K.'
'Blundell, Toby J.'
'Ogar, Joseph O.'
'Yang, Songjie'
'Wallis, John D.'
'Martin, Lee'

_publ_section_title
;
 A series of enantiopure BEDT-TTF-acetamide derivatives with two
 stereogenic centres
;
_journal_name_full 'New Journal of Chemistry'
_journal_paper_doi 10.1039/D4NJ03967J
_journal_year 2025
_chemical_absolute_configuration rmad
_chemical_formula_moiety 'C16 H17 N O S5'
_chemical_formula_sum 'C16 H17 N O S5'
_chemical_formula_weight 399.60
_chemical_melting_point 487
_chemical_name_common 1S5S5T
_chemical_name_systematic
(1'S,5S)-N-(1'-(4''-methylphenyl)-ethyl)-2-thioxo-5,6-dihydro-[1,3]dithiolo[4,5-b][1,4]dithiin-5-yl-acetamide
_space_group_crystal_system triclinic
_space_group_IT_number 1
_space_group_name_Hall 'P 1'
_space_group_name_H-M_alt 'P 1'
_atom_sites_solution_hydrogens geom
_audit_creation_date 2024-05-28
_audit_creation_method
;
Olex2 1.5
(compiled 2024.02.16 svn.r378c4104 for OlexSys, GUI svn.r6928)
;
_audit_update_record
;
2024-09-07 deposited with the CCDC.	2024-12-11 downloaded from the CCDC.
;
_cell_angle_alpha 100.0290(10)
_cell_angle_beta 99.597(2)
_cell_angle_gamma 100.468(2)
_cell_formula_units_Z 1
_cell_length_a 4.71880(10)
_cell_length_b 8.58740(10)
_cell_length_c 11.6175(2)
_cell_measurement_reflns_used 18662
_cell_measurement_temperature 120
_cell_measurement_theta_max 78.0870
_cell_measurement_theta_min 3.9050
_cell_volume 446.191(14)
_computing_cell_refinement 'CrysAlisPro 1.171.42.80a (Rigaku OD, 2023)'
_computing_data_collection 'CrysAlisPro 1.171.42.80a (Rigaku OD, 2023)'
_computing_data_reduction 'CrysAlisPro 1.171.42.80a (Rigaku OD, 2023)'
_computing_molecular_graphics 'Olex2 1.5 (Dolomanov et al., 2009)'
_computing_publication_material 'Olex2 1.5 (Dolomanov et al., 2009)'
_computing_structure_refinement 'SHELXL 2018/3 (Sheldrick, 2015)'
_diffrn_ambient_environment N~2~
_diffrn_ambient_temperature 120.15
_diffrn_detector 'Hybrid Pixel Array Detector'
_diffrn_detector_area_resol_mean 10.0000
_diffrn_detector_type 'HyPix-Arc 100'
_diffrn_measured_fraction_theta_full 0.999
_diffrn_measured_fraction_theta_max 0.951
_diffrn_measurement_device 'four-circle diffractometer'
_diffrn_measurement_device_type 'XtaLAB Synergy R, DW system, HyPix-Arc 100'
_diffrn_measurement_method '\w scans'
_diffrn_radiation_monochromator mirror
_diffrn_radiation_probe x-ray
_diffrn_radiation_type 'Cu K\a'
_diffrn_radiation_wavelength 1.54184
_diffrn_reflns_av_R_equivalents 0.0410
_diffrn_reflns_av_unetI/netI 0.0242
_diffrn_reflns_Laue_measured_fraction_full 0.999
_diffrn_reflns_Laue_measured_fraction_max 0.951
_diffrn_reflns_limit_h_max 5
_diffrn_reflns_limit_h_min -6
_diffrn_reflns_limit_k_max 10
_diffrn_reflns_limit_k_min -10
_diffrn_reflns_limit_l_max 14
_diffrn_reflns_limit_l_min -14
_diffrn_reflns_number 26019
_diffrn_reflns_point_group_measured_fraction_full 0.984
_diffrn_reflns_point_group_measured_fraction_max 0.909
_diffrn_reflns_theta_full 67.684
_diffrn_reflns_theta_max 79.959
_diffrn_reflns_theta_min 3.948
_diffrn_source 'Rotating-anode X-ray tube'
_diffrn_source_type 'Rigaku (Cu) X-ray Source'
_exptl_absorpt_coefficient_mu 6.002
_exptl_absorpt_correction_T_max 1.000
_exptl_absorpt_correction_T_min 0.485
_exptl_absorpt_correction_type gaussian
_exptl_absorpt_process_details
;
CrysAlisPro 1.171.42.80a (Rigaku Oxford Diffraction, 2023)
Numerical absorption correction based on gaussian integration over
a multifaceted crystal model
Empirical absorption correction using spherical harmonics,
implemented in SCALE3 ABSPACK scaling algorithm.
;
_exptl_crystal_colour orange
_exptl_crystal_density_diffrn 1.487
_exptl_crystal_description plate
_exptl_crystal_F_000 208
_exptl_crystal_recrystallization_method 'Re-crystallisation from solvent: DCM'
_exptl_crystal_size_max 0.172
_exptl_crystal_size_mid 0.106
_exptl_crystal_size_min 0.034
_refine_diff_density_max 0.356
_refine_diff_density_min -0.375
_refine_diff_density_rms 0.065
_refine_ls_abs_structure_details
;
 Flack x determined using 1581 quotients [(I+)-(I-)]/[(I+)+(I-)]
 (Parsons, Flack and Wagner, Acta Cryst. B69 (2013) 249-259).
;
_refine_ls_abs_structure_Flack 0.009(17)
_refine_ls_extinction_method none
_refine_ls_goodness_of_fit_ref 1.074
_refine_ls_hydrogen_treatment mixed
_refine_ls_matrix_type full
_refine_ls_number_parameters 211
_refine_ls_number_reflns 3513
_refine_ls_number_restraints 3
_refine_ls_restrained_S_all 1.074
_refine_ls_R_factor_all 0.0371
_refine_ls_R_factor_gt 0.0361
_refine_ls_shift/su_max 0.006
_refine_ls_shift/su_mean 0.000
_refine_ls_structure_factor_coef Fsqd
_refine_ls_weighting_details 'w=1/[\s^2^(Fo^2^)+(0.0685P)^2^+0.1834P] where P=(Fo^2^+2Fc^2^)/3'
_refine_ls_weighting_scheme calc
_refine_ls_wR_factor_gt 0.0996
_refine_ls_wR_factor_ref 0.1006
_reflns_Friedel_coverage 0.912
_reflns_Friedel_fraction_full 0.969
_reflns_Friedel_fraction_max 0.867
_reflns_number_gt 3426
_reflns_number_total 3513
_reflns_threshold_expression 'I > 2\s(I)'
_cod_data_source_file d4nj03967j2.cif
_cod_data_source_block 1S5S5T
_cod_database_code 7063592
_shelx_shelxl_version_number 2018/3
_shelx_space_group_comment
;
The symmetry employed for this shelxl refinement is uniquely defined
by the following loop, which should always be used as a source of
symmetry information in preference to the above space-group names.
They are only intended as comments.
;
_olex2_refinement_description
;
1. Fixed Uiso
 At 1.2 times of:
  All C(H) groups, All C(H,H) groups
 At 1.5 times of:
  All C(H,H,H) groups
2.a Ternary CH refined with riding coordinates:
 C4(H4), C8(H8)
2.b Secondary CH2 refined with riding coordinates:
 C5(H5A,H5B), C6(H6A,H6B)
2.c Aromatic/amide H refined with riding coordinates:
 N1(H1), C11(H11), C12(H12), C14(H14), C15(H15)
2.d Idealised Me refined as rotating group:
 C9(H9A,H9B,H9C), C16(H16A,H16B,H16C)
;
_olex2_submission_special_instructions 'No special instructions were received'

loop_
_space_group_symop_operation_xyz
'x, y, z'

loop_
_atom_site_label
_atom_site_type_symbol
_atom_site_fract_x
_atom_site_fract_y
_atom_site_fract_z
_atom_site_U_iso_or_equiv
_atom_site_adp_type
_atom_site_occupancy
_atom_site_site_symmetry_order
_atom_site_calc_flag
_atom_site_refinement_flags_posn
_atom_site_refinement_flags_adp
_atom_site_refinement_flags_occupancy
_atom_site_disorder_assembly
_atom_site_disorder_group
S1 S 1.2593(3) -0.16280(14) 0.80834(12) 0.0381(3) Uani 1 1 d . . . . .
S2 S 0.9430(2) 0.00501(12) 0.63983(10) 0.0293(3) Uani 1 1 d . . . . .
S3 S 1.0911(2) 0.14676(12) 0.89210(10) 0.0280(3) Uani 1 1 d . . . . .
S4 S 0.6734(3) 0.26706(13) 0.56543(10) 0.0333(3) Uani 1 1 d . . . . .
S5 S 0.8496(2) 0.43680(12) 0.87483(10) 0.0274(3) Uani 1 1 d . . . . .
O1 O 0.8275(8) 0.5833(5) 0.4396(4) 0.0398(9) Uani 1 1 d . . . . .
N1 N 0.3715(8) 0.6181(4) 0.3682(3) 0.0231(8) Uani 1 1 d . . . . .
H1 H 0.189004 0.606023 0.378788 0.024(13) Uiso 1 1 calc R . . . .
C1 C 1.1067(10) -0.0117(5) 0.7815(4) 0.0279(10) Uani 1 1 d . . . . .
C2 C 0.8397(11) 0.1885(5) 0.6826(4) 0.0271(10) Uani 1 1 d . . . . .
C3 C 0.9065(10) 0.2537(5) 0.8010(4) 0.0236(9) Uani 1 1 d . . . . .
C4 C 0.6767(10) 0.4737(5) 0.6401(4) 0.0240(9) Uani 1 1 d . . . . .
H4 H 0.878539 0.542879 0.652407 0.029 Uiso 1 1 calc R U . . .
C5 C 0.5845(10) 0.4782(6) 0.7591(4) 0.0293(10) Uani 1 1 d . . . . .
H5A H 0.397122 0.397899 0.747062 0.035 Uiso 1 1 calc R U . . .
H5B H 0.546141 0.586599 0.787034 0.035 Uiso 1 1 calc R U . . .
C6 C 0.4598(10) 0.5363(6) 0.5561(4) 0.0273(10) Uani 1 1 d . . . . .
H6A H 0.274914 0.452522 0.528154 0.033 Uiso 1 1 calc R U . . .
H6B H 0.412518 0.633579 0.601606 0.033 Uiso 1 1 calc R U . . .
C7 C 0.5717(10) 0.5794(5) 0.4480(4) 0.0253(9) Uani 1 1 d . . . . .
C8 C 0.4417(10) 0.6795(5) 0.2645(4) 0.0216(9) Uani 1 1 d . . . . .
H8 H 0.653179 0.737676 0.285612 0.026 Uiso 1 1 calc R U . . .
C9 C 0.4075(11) 0.5370(5) 0.1591(4) 0.0295(10) Uani 1 1 d . . . . .
H9A H 0.532007 0.463565 0.182958 0.044 Uiso 1 1 calc R U . . .
H9B H 0.467474 0.578264 0.091368 0.044 Uiso 1 1 calc R U . . .
H9C H 0.201341 0.478307 0.135896 0.044 Uiso 1 1 calc R U . . .
C10 C 0.2581(9) 0.8021(5) 0.2408(4) 0.0207(8) Uani 1 1 d . . . . .
C11 C 0.0968(10) 0.7993(5) 0.1277(4) 0.0236(9) Uani 1 1 d . . . . .
H11 H 0.101011 0.717145 0.062040 0.028 Uiso 1 1 calc R U . . .
C12 C -0.0691(10) 0.9137(5) 0.1092(4) 0.0257(9) Uani 1 1 d . . . . .
H12 H -0.176818 0.908170 0.031305 0.031 Uiso 1 1 calc R U . . .
C13 C -0.0807(10) 1.0365(5) 0.2025(4) 0.0266(10) Uani 1 1 d . . . . .
C14 C 0.0797(10) 1.0410(5) 0.3159(4) 0.0253(9) Uani 1 1 d . . . . .
H14 H 0.076396 1.124203 0.381015 0.030 Uiso 1 1 calc R U . . .
C15 C 0.2444(10) 0.9254(5) 0.3349(4) 0.0244(9) Uani 1 1 d . . . . .
H15 H 0.349451 0.930173 0.413129 0.029 Uiso 1 1 calc R U . . .
C16 C -0.2571(11) 1.1624(6) 0.1834(5) 0.0325(11) Uani 1 1 d . . . . .
H16A H -0.208068 1.208883 0.116043 0.049 Uiso 1 1 calc R U . . .
H16B H -0.210672 1.248215 0.255622 0.049 Uiso 1 1 calc R U . . .
H16C H -0.467546 1.112082 0.165948 0.049 Uiso 1 1 calc R U . . .

loop_
_atom_site_aniso_label
_atom_site_aniso_U_11
_atom_site_aniso_U_22
_atom_site_aniso_U_33
_atom_site_aniso_U_23
_atom_site_aniso_U_13
_atom_site_aniso_U_12
S1 0.0485(7) 0.0254(6) 0.0427(7) 0.0070(5) 0.0033(6) 0.0193(5)
S2 0.0388(6) 0.0204(5) 0.0281(5) 0.0034(4) 0.0039(4) 0.0094(4)
S3 0.0356(6) 0.0218(5) 0.0272(5) 0.0062(4) 0.0020(4) 0.0105(4)
S4 0.0492(7) 0.0232(5) 0.0248(5) 0.0043(4) -0.0024(5) 0.0113(5)
S5 0.0359(6) 0.0219(5) 0.0254(5) 0.0039(4) 0.0033(4) 0.0123(4)
O1 0.0220(17) 0.067(3) 0.047(2) 0.037(2) 0.0162(15) 0.0222(17)
N1 0.0167(17) 0.0260(18) 0.0317(19) 0.0114(15) 0.0093(15) 0.0085(14)
C1 0.029(2) 0.0201(19) 0.036(2) 0.0069(18) 0.008(2) 0.0060(17)
C2 0.031(3) 0.019(2) 0.030(2) 0.0046(17) 0.0034(19) 0.0040(17)
C3 0.026(2) 0.0193(19) 0.026(2) 0.0089(16) 0.0039(18) 0.0047(16)
C4 0.022(2) 0.023(2) 0.030(2) 0.0098(17) 0.0080(18) 0.0080(16)
C5 0.026(2) 0.035(2) 0.032(2) 0.0116(19) 0.0090(19) 0.0132(19)
C6 0.025(2) 0.035(2) 0.029(2) 0.0135(19) 0.0106(18) 0.0132(19)
C7 0.022(2) 0.026(2) 0.031(2) 0.0117(17) 0.0067(17) 0.0064(16)
C8 0.020(2) 0.0192(19) 0.028(2) 0.0068(16) 0.0063(17) 0.0085(15)
C9 0.036(3) 0.021(2) 0.034(2) 0.0048(18) 0.009(2) 0.0135(19)
C10 0.019(2) 0.0164(18) 0.028(2) 0.0060(15) 0.0070(16) 0.0047(15)
C11 0.024(2) 0.0210(19) 0.027(2) 0.0071(16) 0.0067(18) 0.0060(16)
C12 0.021(2) 0.025(2) 0.032(2) 0.0098(18) 0.0022(18) 0.0046(17)
C13 0.021(2) 0.022(2) 0.040(3) 0.0127(18) 0.0085(19) 0.0031(17)
C14 0.024(2) 0.021(2) 0.033(2) 0.0046(18) 0.0091(19) 0.0090(17)
C15 0.023(2) 0.023(2) 0.028(2) 0.0056(17) 0.0046(18) 0.0055(16)
C16 0.026(2) 0.026(2) 0.053(3) 0.018(2) 0.010(2) 0.0116(19)

loop_
_atom_type_symbol
_atom_type_description
_atom_type_scat_dispersion_real
_atom_type_scat_dispersion_imag
_atom_type_scat_source
C C 0.0181 0.0091 'International Tables Vol C Tables 4.2.6.8 and 6.1.1.4'
H H 0.0000 0.0000 'International Tables Vol C Tables 4.2.6.8 and 6.1.1.4'
N N 0.0311 0.0180 'International Tables Vol C Tables 4.2.6.8 and 6.1.1.4'
O O 0.0492 0.0322 'International Tables Vol C Tables 4.2.6.8 and 6.1.1.4'
S S 0.3331 0.5567 'International Tables Vol C Tables 4.2.6.8 and 6.1.1.4'

loop_
_geom_angle_atom_site_label_1
_geom_angle_atom_site_label_2
_geom_angle_atom_site_label_3
_geom_angle
_geom_angle_site_symmetry_1
_geom_angle_site_symmetry_3
_geom_angle_publ_flag
C1 S2 C2 97.4(2) . . ?
C1 S3 C3 97.6(2) . . ?
C2 S4 C4 102.4(2) . . ?
C3 S5 C5 100.1(2) . . ?
C7 N1 H1 118.5 . . ?
C7 N1 C8 123.1(4) . . ?
C8 N1 H1 118.5 . . ?
S1 C1 S2 124.0(3) . . ?
S1 C1 S3 123.1(3) . . ?
S3 C1 S2 112.9(3) . . ?
S2 C2 S4 115.6(3) . . ?
C3 C2 S2 115.8(3) . . ?
C3 C2 S4 128.5(4) . . ?
S5 C3 S3 115.2(2) . . ?
C2 C3 S3 116.2(3) . . ?
C2 C3 S5 128.5(3) . . ?
S4 C4 H4 109.5 . . ?
C5 C4 S4 111.8(3) . . ?
C5 C4 H4 109.5 . . ?
C5 C4 C6 110.0(4) . . ?
C6 C4 S4 106.4(3) . . ?
C6 C4 H4 109.5 . . ?
S5 C5 H5A 108.6 . . ?
S5 C5 H5B 108.6 . . ?
C4 C5 S5 114.9(3) . . ?
C4 C5 H5A 108.6 . . ?
C4 C5 H5B 108.6 . . ?
H5A C5 H5B 107.5 . . ?
C4 C6 H6A 108.7 . . ?
C4 C6 H6B 108.7 . . ?
H6A C6 H6B 107.6 . . ?
C7 C6 C4 114.2(4) . . ?
C7 C6 H6A 108.7 . . ?
C7 C6 H6B 108.7 . . ?
O1 C7 N1 124.4(4) . . ?
O1 C7 C6 121.2(4) . . ?
N1 C7 C6 114.3(4) . . ?
N1 C8 H8 107.7 . . ?
N1 C8 C9 109.7(3) . . ?
N1 C8 C10 108.7(3) . . ?
C9 C8 H8 107.7 . . ?
C10 C8 H8 107.7 . . ?
C10 C8 C9 115.2(4) . . ?
C8 C9 H9A 109.5 . . ?
C8 C9 H9B 109.5 . . ?
C8 C9 H9C 109.5 . . ?
H9A C9 H9B 109.5 . . ?
H9A C9 H9C 109.5 . . ?
H9B C9 H9C 109.5 . . ?
C11 C10 C8 123.1(4) . . ?
C11 C10 C15 117.1(4) . . ?
C15 C10 C8 119.8(4) . . ?
C10 C11 H11 119.3 . . ?
C12 C11 C10 121.5(4) . . ?
C12 C11 H11 119.3 . . ?
C11 C12 H12 119.4 . . ?
C11 C12 C13 121.2(4) . . ?
C13 C12 H12 119.4 . . ?
C12 C13 C14 117.9(4) . . ?
C12 C13 C16 121.7(4) . . ?
C14 C13 C16 120.3(5) . . ?
C13 C14 H14 119.5 . . ?
C15 C14 C13 121.0(4) . . ?
C15 C14 H14 119.5 . . ?
C10 C15 H15 119.4 . . ?
C14 C15 C10 121.2(4) . . ?
C14 C15 H15 119.4 . . ?
C13 C16 H16A 109.5 . . ?
C13 C16 H16B 109.5 . . ?
C13 C16 H16C 109.5 . . ?
H16A C16 H16B 109.5 . . ?
H16A C16 H16C 109.5 . . ?
H16B C16 H16C 109.5 . . ?

loop_
_geom_bond_atom_site_label_1
_geom_bond_atom_site_label_2
_geom_bond_distance
_geom_bond_site_symmetry_2
_geom_bond_publ_flag
S1 C1 1.645(5) . ?
S2 C1 1.739(5) . ?
S2 C2 1.748(5) . ?
S3 C1 1.723(5) . ?
S3 C3 1.745(4) . ?
S4 C2 1.754(5) . ?
S4 C4 1.831(5) . ?
S5 C3 1.744(5) . ?
S5 C5 1.807(5) . ?
O1 C7 1.222(6) . ?
N1 H1 0.8800 . ?
N1 C7 1.339(6) . ?
N1 C8 1.459(5) . ?
C2 C3 1.352(6) . ?
C4 H4 1.0000 . ?
C4 C5 1.514(6) . ?
C4 C6 1.529(6) . ?
C5 H5A 0.9900 . ?
C5 H5B 0.9900 . ?
C6 H6A 0.9900 . ?
C6 H6B 0.9900 . ?
C6 C7 1.518(6) . ?
C8 H8 1.0000 . ?
C8 C9 1.538(6) . ?
C8 C10 1.512(6) . ?
C9 H9A 0.9800 . ?
C9 H9B 0.9800 . ?
C9 H9C 0.9800 . ?
C10 C11 1.399(6) . ?
C10 C15 1.403(6) . ?
C11 H11 0.9500 . ?
C11 C12 1.386(6) . ?
C12 H12 0.9500 . ?
C12 C13 1.390(7) . ?
C13 C14 1.395(7) . ?
C13 C16 1.503(7) . ?
C14 H14 0.9500 . ?
C14 C15 1.392(6) . ?
C15 H15 0.9500 . ?
C16 H16A 0.9800 . ?
C16 H16B 0.9800 . ?
C16 H16C 0.9800 . ?

loop_
_geom_hbond_atom_site_label_D
_geom_hbond_atom_site_label_H
_geom_hbond_atom_site_label_A
_geom_hbond_distance_DH
_geom_hbond_distance_HA
_geom_hbond_distance_DA
_geom_hbond_angle_DHA
_geom_hbond_site_symmetry_A
_geom_hbond_publ_flag
N1 H1 O1 0.88 1.94 2.808(5) 167.0 1_455 yes

loop_
_geom_torsion_atom_site_label_1
_geom_torsion_atom_site_label_2
_geom_torsion_atom_site_label_3
_geom_torsion_atom_site_label_4
_geom_torsion
_geom_torsion_site_symmetry_1
_geom_torsion_site_symmetry_2
_geom_torsion_site_symmetry_3
_geom_torsion_site_symmetry_4
_geom_torsion_publ_flag
S2 C2 C3 S3 1.2(5) . . . . ?
S2 C2 C3 S5 177.5(3) . . . . ?
S4 C2 C3 S3 -176.5(3) . . . . ?
S4 C2 C3 S5 -0.2(7) . . . . ?
S4 C4 C5 S5 71.0(4) . . . . ?
S4 C4 C6 C7 -74.3(4) . . . . ?
N1 C8 C10 C11 -131.4(4) . . . . ?
N1 C8 C10 C15 48.5(5) . . . . ?
C1 S2 C2 S4 176.9(3) . . . . ?
C1 S2 C2 C3 -1.1(4) . . . . ?
C1 S3 C3 S5 -177.5(3) . . . . ?
C1 S3 C3 C2 -0.6(4) . . . . ?
C2 S2 C1 S1 -179.7(3) . . . . ?
C2 S2 C1 S3 0.6(3) . . . . ?
C2 S4 C4 C5 -43.8(4) . . . . ?
C2 S4 C4 C6 -163.9(3) . . . . ?
C3 S3 C1 S1 -179.8(3) . . . . ?
C3 S3 C1 S2 -0.2(3) . . . . ?
C3 S5 C5 C4 -52.9(4) . . . . ?
C4 S4 C2 S2 -167.6(3) . . . . ?
C4 S4 C2 C3 10.1(5) . . . . ?
C4 C6 C7 O1 -9.2(7) . . . . ?
C4 C6 C7 N1 173.4(4) . . . . ?
C5 S5 C3 S3 -166.7(3) . . . . ?
C5 S5 C3 C2 16.9(5) . . . . ?
C5 C4 C6 C7 164.5(4) . . . . ?
C6 C4 C5 S5 -171.1(3) . . . . ?
C7 N1 C8 C9 88.5(5) . . . . ?
C7 N1 C8 C10 -144.7(4) . . . . ?
C8 N1 C7 O1 -3.9(7) . . . . ?
C8 N1 C7 C6 173.4(4) . . . . ?
C8 C10 C11 C12 -180.0(4) . . . . ?
C8 C10 C15 C14 179.4(4) . . . . ?
C9 C8 C10 C11 -7.8(6) . . . . ?
C9 C8 C10 C15 172.0(4) . . . . ?
C10 C11 C12 C13 0.3(7) . . . . ?
C11 C10 C15 C14 -0.7(6) . . . . ?
C11 C12 C13 C14 -0.1(6) . . . . ?
C11 C12 C13 C16 179.3(4) . . . . ?
C12 C13 C14 C15 -0.4(6) . . . . ?
C13 C14 C15 C10 0.9(7) . . . . ?
C15 C10 C11 C12 0.2(6) . . . . ?
C16 C13 C14 C15 -179.9(4) . . . . ?
